data_2221390
loop_
_publ_author_name
'Shen, Wen-Tong'
'Yao, Cheng'

_publ_section_title
;
 Ethyl 2-(4-chloro-2-oxo-2,3-dihydro-1,3-benzothiazol-3-yl)acetate
;
_journal_coeditor_code HK2637
_journal_issue 4
_journal_name_full 'Acta Crystallographica Section E'
_journal_page_first o716
_journal_paper_doi 10.1107/S1600536809007727
_journal_volume 65
_journal_year 2009
_chemical_formula_iupac 'C11 H10 Cl N O3 S'
_chemical_formula_moiety 'C11 H10 Cl N O3 S'
_chemical_formula_sum 'C11 H10 Cl N O3 S'
_chemical_formula_weight 271.71
_chemical_name_systematic
;
Ethyl 2-(4-chloro-2-oxo-2,3-dihydro-1,3-benzothiazol-3-yl)acetate
;
_space_group_IT_number 14
_symmetry_cell_setting monoclinic
_symmetry_space_group_name_Hall '-P 2ybc'
_symmetry_space_group_name_H-M 'P 1 21/c 1'
_atom_sites_solution_hydrogens geom
_atom_sites_solution_primary direct
_atom_sites_solution_secondary difmap
_audit_creation_method SHELXL-97
_cell_angle_alpha 90.00
_cell_angle_beta 95.16(3)
_cell_angle_gamma 90.00
_cell_formula_units_Z 4
_cell_length_a 5.4830(11)
_cell_length_b 19.410(4)
_cell_length_c 11.060(2)
_cell_measurement_reflns_used 25
_cell_measurement_temperature 294(2)
_cell_measurement_theta_max 12
_cell_measurement_theta_min 10
_cell_volume 1172.3(4)
_computing_cell_refinement 'CAD-4 Software (Enraf--Nonius, 1989)'
_computing_data_collection 'CAD-4 Software (Enraf--Nonius, 1989)'
_computing_data_reduction 'XCAD4 (Harms & Wocadlo, 1995)'
_computing_molecular_graphics 'ORTEP-3 for Windows (Farrugia, 1997) and PLATON (Spek, 2009)'
_computing_publication_material 'SHELXTL (Sheldrick, 2008)'
_computing_structure_refinement 'SHELXL97 (Sheldrick, 2008)'
_computing_structure_solution 'SHELXS97 (Sheldrick, 2008)'
_diffrn_ambient_temperature 294(2)
_diffrn_measured_fraction_theta_full 0.998
_diffrn_measured_fraction_theta_max 0.998
_diffrn_measurement_device_type 'Enraf--Nonius CAD-4'
_diffrn_measurement_method \w/2\q
_diffrn_radiation_monochromator graphite
_diffrn_radiation_source 'fine-focus sealed tube'
_diffrn_radiation_type MoK\a
_diffrn_radiation_wavelength 0.71073
_diffrn_reflns_av_R_equivalents 0.0437
_diffrn_reflns_av_sigmaI/netI 0.0539
_diffrn_reflns_limit_h_max 6
_diffrn_reflns_limit_h_min 0
_diffrn_reflns_limit_k_max 23
_diffrn_reflns_limit_k_min 0
_diffrn_reflns_limit_l_max 13
_diffrn_reflns_limit_l_min -13
_diffrn_reflns_number 2363
_diffrn_reflns_theta_full 25.25
_diffrn_reflns_theta_max 25.25
_diffrn_reflns_theta_min 2.10
_diffrn_standards_decay_% 1
_diffrn_standards_interval_time 120
_diffrn_standards_number 3
_exptl_absorpt_coefficient_mu 0.498
_exptl_absorpt_correction_T_max 0.9519
_exptl_absorpt_correction_T_min 0.9069
_exptl_absorpt_correction_type psi-scan
_exptl_absorpt_process_details '(North <i>et al.</i>,  1968)'
_exptl_crystal_colour colorless
_exptl_crystal_density_diffrn 1.539
_exptl_crystal_density_method 'not measured'
_exptl_crystal_description block
_exptl_crystal_F_000 560
_exptl_crystal_size_max 0.20
_exptl_crystal_size_mid 0.10
_exptl_crystal_size_min 0.10
_refine_diff_density_max 0.335
_refine_diff_density_min -0.276
_refine_ls_extinction_method none
_refine_ls_goodness_of_fit_ref 1.004
_refine_ls_hydrogen_treatment constr
_refine_ls_matrix_type full
_refine_ls_number_parameters 154
_refine_ls_number_reflns 2132
_refine_ls_number_restraints 0
_refine_ls_restrained_S_all 1.004
_refine_ls_R_factor_all 0.0872
_refine_ls_R_factor_gt 0.0568
_refine_ls_shift/su_max 0.000
_refine_ls_shift/su_mean 0.000
_refine_ls_structure_factor_coef Fsqd
_refine_ls_weighting_details 'calc w=1/[\s^2^(Fo^2^)+(0.1P)^2^+0.14P] where P=(Fo^2^+2Fc^2^)/3'
_refine_ls_weighting_scheme calc
_refine_ls_wR_factor_gt 0.1502
_refine_ls_wR_factor_ref 0.1715
_reflns_number_gt 1460
_reflns_number_total 2132
_reflns_threshold_expression I>2\s(I)
_cod_data_source_file hk2637.cif
_cod_data_source_block I
_cod_original_sg_symbol_H-M 'P 21/c'
_cod_database_code 2221390
_cod_database_fobs_code 2221390

loop_
_symmetry_equiv_pos_as_xyz
'x, y, z'
'-x, y+1/2, -z+1/2'
'-x, -y, -z'
'x, -y-1/2, z-1/2'

loop_
_atom_site_type_symbol
_atom_site_label
_atom_site_fract_x
_atom_site_fract_y
_atom_site_fract_z
_atom_site_U_iso_or_equiv
_atom_site_adp_type
_atom_site_calc_flag
_atom_site_refinement_flags
_atom_site_occupancy
_atom_site_disorder_assembly
_atom_site_disorder_group
Cl Cl -0.37482(19) 0.59357(6) 0.35838(10) 0.0538(4) Uani d . 1 . .
S S 0.41735(19) 0.71164(6) 0.58220(10) 0.0472(3) Uani d . 1 . .
O O1 -0.1295(5) 0.67435(15) 0.0880(3) 0.0510(8) Uani d . 1 . .
O O2 0.1424(5) 0.61068(17) 0.2030(3) 0.0568(8) Uani d . 1 . .
O O3 0.3832(6) 0.78020(17) 0.3753(3) 0.0574(8) Uani d . 1 . .
N N 0.0918(5) 0.69736(17) 0.4015(3) 0.0394(8) Uani d . 1 . .
C C1 -0.2905(10) 0.5683(3) -0.0001(5) 0.0751(16) Uani d . 1 . .
H H1A -0.2854 0.5377 -0.0681 0.113 Uiso calc R 1 . .
H H1B -0.4543 0.5853 0.0030 0.113 Uiso calc R 1 . .
H H1C -0.2413 0.5438 0.0735 0.113 Uiso calc R 1 . .
C C2 -0.1232(10) 0.6264(2) -0.0132(4) 0.0595(12) Uani d . 1 . .
H H2A 0.0422 0.6091 -0.0163 0.071 Uiso calc R 1 . .
H H2B -0.1699 0.6502 -0.0888 0.071 Uiso calc R 1 . .
C C3 0.0067(7) 0.6585(2) 0.1892(4) 0.0410(9) Uani d . 1 . .
C C4 -0.0388(7) 0.7124(2) 0.2852(3) 0.0443(10) Uani d . 1 . .
H H4A 0.0119 0.7572 0.2577 0.053 Uiso calc R 1 . .
H H4B -0.2128 0.7146 0.2945 0.053 Uiso calc R 1 . .
C C5 0.2972(7) 0.7356(2) 0.4359(4) 0.0434(10) Uani d . 1 . .
C C6 0.1986(7) 0.6473(2) 0.5897(3) 0.0400(9) Uani d . 1 . .
C C7 0.1815(9) 0.6014(2) 0.6847(4) 0.0522(11) Uani d . 1 . .
H H7A 0.2950 0.6021 0.7525 0.063 Uiso calc R 1 . .
C C8 -0.0084(9) 0.5547(2) 0.6758(4) 0.0542(11) Uani d . 1 . .
H H8A -0.0245 0.5236 0.7386 0.065 Uiso calc R 1 . .
C C9 -0.1741(9) 0.5536(2) 0.5752(4) 0.0541(11) Uani d . 1 . .
H H9A -0.3022 0.5221 0.5708 0.065 Uiso calc R 1 . .
C C10 -0.1530(7) 0.5992(2) 0.4797(4) 0.0419(9) Uani d . 1 . .
C C11 0.0334(7) 0.64719(19) 0.4852(3) 0.0384(9) Uani d . 1 . .

loop_
_atom_site_aniso_label
_atom_site_aniso_U_11
_atom_site_aniso_U_22
_atom_site_aniso_U_33
_atom_site_aniso_U_12
_atom_site_aniso_U_13
_atom_site_aniso_U_23
Cl 0.0421(6) 0.0549(7) 0.0633(7) -0.0090(5) -0.0018(5) -0.0008(5)
S 0.0446(6) 0.0507(7) 0.0456(6) -0.0038(5) -0.0001(5) -0.0043(5)
O1 0.0571(18) 0.0488(18) 0.0446(16) 0.0022(14) -0.0087(14) -0.0003(14)
O2 0.0544(18) 0.059(2) 0.0563(19) 0.0132(16) -0.0005(15) -0.0047(15)
O3 0.0624(19) 0.056(2) 0.0527(18) -0.0162(16) 0.0011(15) 0.0084(15)
N 0.0380(17) 0.0366(18) 0.0427(18) -0.0012(14) -0.0014(14) 0.0015(15)
C1 0.081(4) 0.069(4) 0.076(4) -0.017(3) 0.005(3) -0.010(3)
C2 0.075(3) 0.059(3) 0.044(2) -0.009(3) 0.000(2) -0.007(2)
C3 0.034(2) 0.043(2) 0.046(2) -0.0049(18) -0.0014(17) 0.0029(19)
C4 0.045(2) 0.042(2) 0.045(2) 0.0046(19) -0.0004(18) 0.0060(19)
C5 0.042(2) 0.045(2) 0.043(2) 0.0010(19) 0.0037(18) -0.0022(19)
C6 0.041(2) 0.038(2) 0.042(2) 0.0050(18) 0.0049(17) -0.0026(17)
C7 0.067(3) 0.046(3) 0.043(2) 0.005(2) 0.007(2) 0.005(2)
C8 0.066(3) 0.041(3) 0.056(3) -0.001(2) 0.011(2) 0.009(2)
C9 0.065(3) 0.040(2) 0.059(3) -0.009(2) 0.018(2) 0.001(2)
C10 0.0351(19) 0.040(2) 0.050(2) 0.0047(18) 0.0011(17) -0.0030(19)
C11 0.041(2) 0.032(2) 0.043(2) 0.0057(17) 0.0079(17) -0.0037(17)

loop_
_atom_type_symbol
_atom_type_description
_atom_type_scat_dispersion_real
_atom_type_scat_dispersion_imag
_atom_type_scat_source
C C 0.0033 0.0016 'International Tables Vol C Tables 4.2.6.8 and 6.1.1.4'
H H 0.0000 0.0000 'International Tables Vol C Tables 4.2.6.8 and 6.1.1.4'
N N 0.0061 0.0033 'International Tables Vol C Tables 4.2.6.8 and 6.1.1.4'
O O 0.0106 0.0060 'International Tables Vol C Tables 4.2.6.8 and 6.1.1.4'
S S 0.1246 0.1234 'International Tables Vol C Tables 4.2.6.8 and 6.1.1.4'
Cl Cl 0.1484 0.1585 'International Tables Vol C Tables 4.2.6.8 and 6.1.1.4'

loop_
_geom_angle_atom_site_label_1
_geom_angle_atom_site_label_2
_geom_angle_atom_site_label_3
_geom_angle_site_symmetry_1
_geom_angle_site_symmetry_3
_geom_angle
_geom_angle_publ_flag
C6 S C5 . . 91.77(19) ?
C3 O1 C2 . . 116.7(3) ?
C5 N C11 . . 115.1(3) ?
C5 N C4 . . 117.7(3) ?
C11 N C4 . . 127.2(3) ?
C2 C1 H1A . . 109.5 ?
C2 C1 H1B . . 109.5 ?
H1A C1 H1B . . 109.5 ?
C2 C1 H1C . . 109.5 ?
H1A C1 H1C . . 109.5 ?
H1B C1 H1C . . 109.5 ?
O1 C2 C1 . . 110.9(4) ?
O1 C2 H2A . . 109.5 ?
C1 C2 H2A . . 109.5 ?
O1 C2 H2B . . 109.5 ?
C1 C2 H2B . . 109.5 ?
H2A C2 H2B . . 108.1 ?
O2 C3 O1 . . 126.0(4) ?
O2 C3 C4 . . 125.7(4) ?
O1 C3 C4 . . 108.3(3) ?
N C4 C3 . . 112.4(3) ?
N C4 H4A . . 109.1 ?
C3 C4 H4A . . 109.1 ?
N C4 H4B . . 109.1 ?
C3 C4 H4B . . 109.1 ?
H4A C4 H4B . . 107.9 ?
O3 C5 N . . 125.6(4) ?
O3 C5 S . . 124.4(3) ?
N C5 S . . 110.0(3) ?
C7 C6 C11 . . 122.7(4) ?
C7 C6 S . . 126.3(3) ?
C11 C6 S . . 111.0(3) ?
C8 C7 C6 . . 118.1(4) ?
C8 C7 H7A . . 121.0 ?
C6 C7 H7A . . 121.0 ?
C9 C8 C7 . . 120.6(4) ?
C9 C8 H8A . . 119.7 ?
C7 C8 H8A . . 119.7 ?
C8 C9 C10 . . 120.8(4) ?
C8 C9 H9A . . 119.6 ?
C10 C9 H9A . . 119.6 ?
C11 C10 C9 . . 120.5(4) ?
C11 C10 Cl . . 122.8(3) ?
C9 C10 Cl . . 116.6(3) ?
C10 C11 N . . 130.8(4) ?
C10 C11 C6 . . 117.3(4) ?
N C11 C6 . . 112.0(3) ?

loop_
_geom_bond_atom_site_label_1
_geom_bond_atom_site_label_2
_geom_bond_site_symmetry_2
_geom_bond_distance
_geom_bond_publ_flag
S C6 . 1.738(4) ?
S C5 . 1.755(4) ?
Cl C10 . 1.731(4) ?
O1 C3 . 1.325(5) ?
O1 C2 . 1.459(5) ?
O2 C3 . 1.191(5) ?
O3 C5 . 1.215(5) ?
N C5 . 1.373(5) ?
N C11 . 1.400(5) ?
N C4 . 1.445(5) ?
C1 C2 . 1.469(7) ?
C1 H1A . 0.9600 ?
C1 H1B . 0.9600 ?
C1 H1C . 0.9600 ?
C2 H2A . 0.9700 ?
C2 H2B . 0.9700 ?
C3 C4 . 1.527(6) ?
C4 H4A . 0.9700 ?
C4 H4B . 0.9700 ?
C6 C7 . 1.388(6) ?
C6 C11 . 1.403(5) ?
C7 C8 . 1.377(6) ?
C7 H7A . 0.9300 ?
C8 C9 . 1.372(7) ?
C8 H8A . 0.9300 ?
C9 C10 . 1.390(6) ?
C9 H9A . 0.9300 ?
C10 C11 . 1.381(5) ?

loop_
_geom_hbond_atom_site_label_D
_geom_hbond_atom_site_label_H
_geom_hbond_atom_site_label_A
_geom_hbond_site_symmetry_A
_geom_hbond_distance_DH
_geom_hbond_distance_HA
_geom_hbond_distance_DA
_geom_hbond_angle_DHA
C4 H4A O3 . 0.97 2.36 2.768(5) 105.00
C4 H4B Cl . 0.97 2.63 3.105(4) 110.00

loop_
_geom_torsion_atom_site_label_1
_geom_torsion_atom_site_label_2
_geom_torsion_atom_site_label_3
_geom_torsion_atom_site_label_4
_geom_torsion_site_symmetry_1
_geom_torsion_site_symmetry_2
_geom_torsion_site_symmetry_3
_geom_torsion_site_symmetry_4
_geom_torsion
_geom_torsion_publ_flag
C3 O1 C2 C1 . . . . 82.2(5) ?
C2 O1 C3 O2 . . . . 4.0(6) ?
C2 O1 C3 C4 . . . . -176.4(3) ?
C5 N C4 C3 . . . . 104.5(4) ?
C11 N C4 C3 . . . . -75.3(5) ?
O2 C3 C4 N . . . . -3.7(6) ?
O1 C3 C4 N . . . . 176.7(3) ?
C11 N C5 O3 . . . . 177.8(4) ?
C4 N C5 O3 . . . . -2.0(6) ?
C11 N C5 S . . . . -3.0(4) ?
C4 N C5 S . . . . 177.2(3) ?
C6 S C5 O3 . . . . -177.5(4) ?
C6 S C5 N . . . . 3.3(3) ?
C5 S C6 C7 . . . . 177.6(4) ?
C5 S C6 C11 . . . . -2.8(3) ?
C11 C6 C7 C8 . . . . -1.0(6) ?
S C6 C7 C8 . . . . 178.5(3) ?
C6 C7 C8 C9 . . . . 0.5(7) ?
C7 C8 C9 C10 . . . . 0.5(7) ?
C8 C9 C10 C11 . . . . -1.1(7) ?
C8 C9 C10 Cl . . . . -179.3(4) ?
C9 C10 C11 N . . . . 179.7(4) ?
Cl C10 C11 N . . . . -2.2(6) ?
C9 C10 C11 C6 . . . . 0.5(6) ?
Cl C10 C11 C6 . . . . 178.7(3) ?
C5 N C11 C10 . . . . -178.2(4) ?
C4 N C11 C10 . . . . 1.6(7) ?
C5 N C11 C6 . . . . 0.9(5) ?
C4 N C11 C6 . . . . -179.3(3) ?
C7 C6 C11 C10 . . . . 0.5(6) ?
S C6 C11 C10 . . . . -179.1(3) ?
C7 C6 C11 N . . . . -178.8(4) ?
S C6 C11 N . . . . 1.6(4) ?

loop_
_cod_related_entry_id
_cod_related_entry_database
_cod_related_entry_code
1 ChemSpider 2298829
